data_2227151
loop_
_publ_author_name
'Awang, Normah'
'Baba, Ibrahim'
'Yamin, Bohari M.'
'Ng, Seik Weng'

_publ_section_title
;
 Di-<i>n</i>-butylbis(<i>N</i>-cyclohexyl-<i>N</i>-ethyldithiocarbamato-\k^2^<i>S</i>,<i>S</i>')tin(IV)
;
_journal_coeditor_code ZS2050
_journal_issue 8
_journal_name_full 'Acta Crystallographica Section E'
_journal_page_first m938
_journal_paper_doi 10.1107/S1600536810027303
_journal_volume 66
_journal_year 2010
_chemical_formula_iupac '[Sn (C4 H9)2 (C9 H16 N S2)2]'
_chemical_formula_moiety 'C26 H50 N2 S4 Sn'
_chemical_formula_sum 'C26 H50 N2 S4 Sn'
_chemical_formula_weight 637.67
_chemical_name_systematic
;
Di-<i>n</i>-butylbis(<i>N</i>-cyclohexyl-<i>N</i>-ethyldithiocarbamato-
\k^2^<i>S</i>,<i>S</i>')tin(IV)
;
_space_group_IT_number 2
_symmetry_cell_setting triclinic
_symmetry_space_group_name_Hall '-P 1'
_symmetry_space_group_name_H-M 'P -1'
_atom_sites_solution_hydrogens geom
_atom_sites_solution_primary direct
_atom_sites_solution_secondary difmap
_audit_creation_method SHELXL-97
_cell_angle_alpha 103.1030(10)
_cell_angle_beta 108.1250(10)
_cell_angle_gamma 90.6550(10)
_cell_formula_units_Z 2
_cell_length_a 10.2809(4)
_cell_length_b 12.5462(4)
_cell_length_c 13.3823(5)
_cell_measurement_reflns_used 7406
_cell_measurement_temperature 293(2)
_cell_measurement_theta_max 26.6
_cell_measurement_theta_min 2.6
_cell_volume 1591.50(10)
_computing_cell_refinement 'SAINT (Bruker, 2002)'
_computing_data_collection 'SMART (Bruker, 2002)'
_computing_data_reduction 'SAINT (Bruker, 2002)'
_computing_molecular_graphics 'X-SEED (Barbour, 2001)'
_computing_publication_material 'publCIF (Westrip, 2010)'
_computing_structure_refinement 'SHELXL97 (Sheldrick, 2008)'
_computing_structure_solution 'SHELXS97 (Sheldrick, 2008)'
_diffrn_ambient_temperature 293(2)
_diffrn_measured_fraction_theta_full 0.998
_diffrn_measured_fraction_theta_max 0.998
_diffrn_measurement_device_type 'Bruker SMART CCD diffractometer'
_diffrn_measurement_method '\w scans'
_diffrn_radiation_monochromator graphite
_diffrn_radiation_source 'fine-focus sealed tube'
_diffrn_radiation_type MoK\a
_diffrn_radiation_wavelength 0.71073
_diffrn_reflns_av_R_equivalents 0.0237
_diffrn_reflns_av_sigmaI/netI 0.0293
_diffrn_reflns_limit_h_max 13
_diffrn_reflns_limit_h_min -13
_diffrn_reflns_limit_k_max 16
_diffrn_reflns_limit_k_min -16
_diffrn_reflns_limit_l_max 17
_diffrn_reflns_limit_l_min -17
_diffrn_reflns_number 20772
_diffrn_reflns_theta_full 27.50
_diffrn_reflns_theta_max 27.50
_diffrn_reflns_theta_min 1.65
_diffrn_standards_number 0
_exptl_absorpt_coefficient_mu 1.082
_exptl_absorpt_correction_T_max 0.7737
_exptl_absorpt_correction_T_min 0.7033
_exptl_absorpt_correction_type multi-scan
_exptl_absorpt_process_details '(SADABS; Sheldrick, 1996)'
_exptl_crystal_colour Colorless
_exptl_crystal_density_diffrn 1.331
_exptl_crystal_density_method 'not measured'
_exptl_crystal_description Block
_exptl_crystal_F_000 668
_exptl_crystal_size_max 0.35
_exptl_crystal_size_mid 0.25
_exptl_crystal_size_min 0.25
_refine_diff_density_max 1.648
_refine_diff_density_min -0.445
_refine_ls_extinction_method none
_refine_ls_goodness_of_fit_ref 1.031
_refine_ls_hydrogen_treatment constr
_refine_ls_matrix_type full
_refine_ls_number_parameters 316
_refine_ls_number_reflns 7294
_refine_ls_number_restraints 56
_refine_ls_restrained_S_all 1.036
_refine_ls_R_factor_all 0.0524
_refine_ls_R_factor_gt 0.0448
_refine_ls_shift/su_max 0.001
_refine_ls_shift/su_mean 0.001
_refine_ls_structure_factor_coef Fsqd
_refine_ls_weighting_details 'calc w=1/[\s^2^(Fo^2^)+(0.0681P)^2^+0.9862P] where P=(Fo^2^+2Fc^2^)/3'
_refine_ls_weighting_scheme calc
_refine_ls_wR_factor_gt 0.1180
_refine_ls_wR_factor_ref 0.1248
_reflns_number_gt 6264
_reflns_number_total 7294
_reflns_threshold_expression I>2\s(I)
_cod_data_source_file zs2050.cif
_cod_data_source_block I
_cod_database_code 2227151
_cod_database_fobs_code 2227151

loop_
_symmetry_equiv_pos_as_xyz
'x, y, z'
'-x, -y, -z'

loop_
_atom_site_type_symbol
_atom_site_label
_atom_site_fract_x
_atom_site_fract_y
_atom_site_fract_z
_atom_site_U_iso_or_equiv
_atom_site_adp_type
_atom_site_calc_flag
_atom_site_refinement_flags
_atom_site_occupancy
_atom_site_disorder_assembly
_atom_site_disorder_group
Sn Sn1 0.42811(2) 0.309809(17) 0.227305(19) 0.05422(10) Uani d . 1 B .
S S1 0.36710(10) 0.17378(7) 0.04359(7) 0.0581(2) Uani d . 1 . .
S S2 0.30272(14) 0.09498(9) 0.21583(9) 0.0814(3) Uani d . 1 . .
S S3 0.52115(11) 0.43790(7) 0.13954(7) 0.0623(2) Uani d . 1 . .
S S4 0.54453(12) 0.52211(7) 0.36982(8) 0.0670(3) Uani d . 1 . .
N N1 0.2738(3) -0.0314(2) 0.0204(2) 0.0509(6) Uani d . 1 . .
N N2 0.6358(3) 0.6359(2) 0.2562(2) 0.0563(7) Uani d . 1 . .
C C1 0.6110(4) 0.2555(3) 0.3212(3) 0.0633(9) Uani d D 1 . .
H H1A 0.6136 0.1780 0.2907 0.076 Uiso calc PR 0.50 A 1
H H1B 0.6895 0.2947 0.3158 0.076 Uiso calc PR 0.50 A 1
H H1C 0.6239 0.1835 0.2820 0.076 Uiso calc PR 0.50 A 2
H H1D 0.6883 0.3052 0.3286 0.076 Uiso calc PR 0.50 A 2
C C2 0.625(3) 0.2722(19) 0.4410(9) 0.065(3) Uani d PDU 0.50 B 1
H H2A 0.6211 0.3493 0.4723 0.078 Uiso calc PR 0.50 B 1
H H2B 0.5490 0.2309 0.4478 0.078 Uiso calc PR 0.50 B 1
C C3 0.761(4) 0.234(3) 0.5023(15) 0.082(4) Uani d PDU 0.50 B 1
H H3A 0.8365 0.2748 0.4950 0.098 Uiso calc PR 0.50 B 1
H H3B 0.7641 0.1567 0.4716 0.098 Uiso calc PR 0.50 B 1
C C4 0.775(7) 0.252(5) 0.6223(16) 0.114(5) Uani d PDU 0.50 B 1
H H4A 0.8621 0.2313 0.6607 0.171 Uiso calc PR 0.50 B 1
H H4B 0.7026 0.2081 0.6296 0.171 Uiso calc PR 0.50 B 1
H H4C 0.7677 0.3282 0.6518 0.171 Uiso calc PR 0.50 B 1
C C2' 0.613(3) 0.249(2) 0.4344(9) 0.065(3) Uani d PD 0.50 B 2
H H2'A 0.5650 0.3074 0.4634 0.078 Uiso calc PR 0.50 B 2
H H2'B 0.5664 0.1792 0.4298 0.078 Uiso calc PR 0.50 B 2
C C3' 0.761(4) 0.258(3) 0.5103(14) 0.082(4) Uani d PD 0.50 B 2
H H3'A 0.8051 0.3299 0.5207 0.098 Uiso calc PR 0.50 B 2
H H3'B 0.8118 0.2033 0.4783 0.098 Uiso calc PR 0.50 B 2
C C4' 0.762(7) 0.240(5) 0.6199(18) 0.114(5) Uani d PD 0.50 B 2
H H4'A 0.8551 0.2420 0.6658 0.171 Uiso calc PR 0.50 B 2
H H4'B 0.7152 0.1691 0.6092 0.171 Uiso calc PR 0.50 B 2
H H4'C 0.7160 0.2961 0.6534 0.171 Uiso calc PR 0.50 B 2
C C5 0.2343(4) 0.3697(4) 0.2261(4) 0.0931(15) Uani d D 1 . .
H H5A 0.2353 0.4423 0.2123 0.112 Uiso calc PR 0.50 B 3
H H5B 0.1650 0.3230 0.1641 0.112 Uiso calc PR 0.50 B 3
H H5C 0.2268 0.4386 0.2042 0.112 Uiso calc PR 0.50 B 4
H H5D 0.1607 0.3172 0.1745 0.112 Uiso calc PR 0.50 B 4
C C6 0.1859(17) 0.379(3) 0.3209(12) 0.121(4) Uani d PDU 0.50 B 3
H H6A 0.2509 0.4268 0.3846 0.146 Uiso calc PR 0.50 B 3
H H6B 0.1785 0.3068 0.3354 0.146 Uiso calc PR 0.50 B 3
C C7 0.0420(10) 0.4260(15) 0.2955(10) 0.135(4) Uani d PDU 0.50 B 3
H H7A 0.0491 0.4974 0.2802 0.162 Uiso calc PR 0.50 B 3
H H7B -0.0233 0.3774 0.2323 0.162 Uiso calc PR 0.50 B 3
C C8 -0.0064(13) 0.4363(14) 0.3911(11) 0.138(4) Uani d PDU 0.50 B 3
H H8A -0.0922 0.4689 0.3778 0.207 Uiso calc PR 0.50 B 3
H H8B 0.0606 0.4819 0.4540 0.207 Uiso calc PR 0.50 B 3
H H8C -0.0186 0.3648 0.4031 0.207 Uiso calc PR 0.50 B 3
C C6' 0.2218(15) 0.387(3) 0.3376(10) 0.121(4) Uani d PD 0.50 B 4
H H6'A 0.3050 0.4275 0.3904 0.146 Uiso calc PR 0.50 B 4
H H6'B 0.2134 0.3159 0.3536 0.146 Uiso calc PR 0.50 B 4
C C7' 0.0965(11) 0.4501(14) 0.3491(13) 0.135(4) Uani d PD 0.50 B 4
H H7'A 0.1124 0.4850 0.4249 0.162 Uiso calc PR 0.50 B 4
H H7'B 0.0865 0.5073 0.3098 0.162 Uiso calc PR 0.50 B 4
C C8' -0.0339(12) 0.3750(14) 0.3060(13) 0.138(4) Uani d PD 0.50 B 4
H H8'A -0.1101 0.4173 0.3098 0.207 Uiso calc PR 0.50 B 4
H H8'B -0.0272 0.3220 0.3487 0.207 Uiso calc PR 0.50 B 4
H H8'C -0.0475 0.3376 0.2320 0.207 Uiso calc PR 0.50 B 4
C C9 0.3098(3) 0.0674(3) 0.0880(3) 0.0513(7) Uani d . 1 . .
C C10 0.2289(4) -0.1252(3) 0.0557(3) 0.0516(7) Uani d . 1 . .
H H10 0.2508 -0.1009 0.1345 0.062 Uiso calc R 1 . .
C C11 0.0772(4) -0.1549(3) 0.0106(4) 0.0732(11) Uani d . 1 . .
H H11A 0.0505 -0.1835 -0.0673 0.088 Uiso calc R 1 . .
H H11B 0.0294 -0.0899 0.0251 0.088 Uiso calc R 1 . .
C C12 0.0375(4) -0.2408(4) 0.0621(5) 0.0866(14) Uani d . 1 . .
H H12A 0.0563 -0.2092 0.1389 0.104 Uiso calc R 1 . .
H H12B -0.0604 -0.2620 0.0299 0.104 Uiso calc R 1 . .
C C13 0.1141(4) -0.3410(3) 0.0475(4) 0.0741(11) Uani d . 1 . .
H H13A 0.0918 -0.3907 0.0869 0.089 Uiso calc R 1 . .
H H13B 0.0854 -0.3787 -0.0287 0.089 Uiso calc R 1 . .
C C14 0.2659(4) -0.3117(3) 0.0872(4) 0.0748(11) Uani d . 1 . .
H H14A 0.3121 -0.3772 0.0710 0.090 Uiso calc R 1 . .
H H14B 0.2964 -0.2834 0.1653 0.090 Uiso calc R 1 . .
C C15 0.3059(4) -0.2258(3) 0.0350(4) 0.0719(11) Uani d . 1 . .
H H15A 0.4041 -0.2055 0.0653 0.086 Uiso calc R 1 . .
H H15B 0.2835 -0.2560 -0.0423 0.086 Uiso calc R 1 . .
C C16 0.2768(4) -0.0508(3) -0.0916(3) 0.0628(9) Uani d . 1 . .
H H16A 0.2857 -0.1282 -0.1176 0.075 Uiso calc R 1 . .
H H16B 0.3576 -0.0099 -0.0913 0.075 Uiso calc R 1 . .
C C17 0.1515(5) -0.0186(5) -0.1699(4) 0.0913(14) Uani d . 1 . .
H H17A 0.1607 -0.0339 -0.2409 0.137 Uiso calc R 1 . .
H H17B 0.1432 0.0585 -0.1463 0.137 Uiso calc R 1 . .
H H17C 0.0709 -0.0599 -0.1722 0.137 Uiso calc R 1 . .
C C18 0.5741(3) 0.5428(3) 0.2578(3) 0.0504(7) Uani d . 1 . .
C C19 0.6807(4) 0.7283(3) 0.3531(3) 0.0683(10) Uani d . 1 . .
H H19 0.6562 0.7044 0.4102 0.082 Uiso calc R 1 . .
C C20 0.6089(6) 0.8281(4) 0.3381(6) 0.118(2) Uani d . 1 . .
H H20A 0.5104 0.8096 0.3140 0.142 Uiso calc R 1 . .
H H20B 0.6312 0.8554 0.2827 0.142 Uiso calc R 1 . .
C C21 0.6511(6) 0.9177(5) 0.4444(6) 0.127(2) Uani d . 1 . .
H H21A 0.6080 0.9839 0.4314 0.153 Uiso calc R 1 . .
H H21B 0.6187 0.8935 0.4971 0.153 Uiso calc R 1 . .
C C22 0.8011(6) 0.9428(4) 0.4886(5) 0.1024(17) Uani d . 1 . .
H H22A 0.8315 0.9774 0.4408 0.123 Uiso calc R 1 . .
H H22B 0.8243 0.9946 0.5587 0.123 Uiso calc R 1 . .
C C23 0.8737(7) 0.8449(5) 0.5006(6) 0.129(3) Uani d . 1 . .
H H23A 0.8528 0.8158 0.5557 0.154 Uiso calc R 1 . .
H H23B 0.9719 0.8648 0.5248 0.154 Uiso calc R 1 . .
C C24 0.8344(5) 0.7562(4) 0.3952(5) 0.107(2) Uani d . 1 . .
H H24A 0.8637 0.7819 0.3418 0.128 Uiso calc R 1 . .
H H24B 0.8804 0.6910 0.4075 0.128 Uiso calc R 1 . .
C C25 0.6604(4) 0.6495(3) 0.1565(3) 0.0649(9) Uani d . 1 . .
H H25A 0.6685 0.7273 0.1594 0.078 Uiso calc R 1 . .
H H25B 0.5809 0.6160 0.0948 0.078 Uiso calc R 1 . .
C C26 0.7854(5) 0.6009(4) 0.1381(4) 0.0879(13) Uani d . 1 . .
H H26A 0.7946 0.6142 0.0727 0.132 Uiso calc R 1 . .
H H26B 0.7768 0.5231 0.1317 0.132 Uiso calc R 1 . .
H H26C 0.8651 0.6340 0.1982 0.132 Uiso calc R 1 . .

loop_
_atom_site_aniso_label
_atom_site_aniso_U_11
_atom_site_aniso_U_22
_atom_site_aniso_U_33
_atom_site_aniso_U_12
_atom_site_aniso_U_13
_atom_site_aniso_U_23
Sn1 0.05327(15) 0.04494(14) 0.06159(16) -0.00580(9) 0.02086(11) 0.00446(10)
S1 0.0651(5) 0.0473(4) 0.0591(5) -0.0115(4) 0.0193(4) 0.0092(4)
S2 0.1208(9) 0.0606(6) 0.0617(6) -0.0339(6) 0.0472(6) -0.0101(4)
S3 0.0791(6) 0.0469(4) 0.0528(5) -0.0110(4) 0.0154(4) 0.0054(3)
S4 0.0905(7) 0.0472(4) 0.0623(5) -0.0179(4) 0.0334(5) 0.0003(4)
N1 0.0617(16) 0.0433(13) 0.0463(14) -0.0040(11) 0.0205(12) 0.0045(11)
N2 0.0621(16) 0.0435(14) 0.0628(17) -0.0069(12) 0.0213(13) 0.0106(12)
C1 0.068(2) 0.059(2) 0.062(2) 0.0050(17) 0.0214(17) 0.0114(16)
C2 0.077(4) 0.043(8) 0.071(3) -0.001(5) 0.024(3) 0.007(3)
C3 0.092(3) 0.072(11) 0.079(4) 0.009(7) 0.026(3) 0.015(5)
C4 0.135(10) 0.124(10) 0.074(3) 0.007(8) 0.015(4) 0.036(4)
C2' 0.077(4) 0.043(8) 0.071(3) -0.001(5) 0.024(3) 0.007(3)
C3' 0.092(3) 0.072(11) 0.079(4) 0.009(7) 0.026(3) 0.015(5)
C4' 0.135(10) 0.124(10) 0.074(3) 0.007(8) 0.015(4) 0.036(4)
C5 0.061(2) 0.086(3) 0.114(4) -0.004(2) 0.025(2) -0.006(3)
C6 0.078(8) 0.148(7) 0.139(7) -0.012(9) 0.059(6) 0.002(7)
C7 0.061(7) 0.148(10) 0.171(13) -0.010(7) 0.044(7) -0.021(9)
C8 0.107(7) 0.180(12) 0.127(9) 0.003(7) 0.056(7) 0.010(7)
C6' 0.078(8) 0.148(7) 0.139(7) -0.012(9) 0.059(6) 0.002(7)
C7' 0.061(7) 0.148(10) 0.171(13) -0.010(7) 0.044(7) -0.021(9)
C8' 0.107(7) 0.180(12) 0.127(9) 0.003(7) 0.056(7) 0.010(7)
C9 0.0493(16) 0.0474(16) 0.0535(17) -0.0075(13) 0.0177(14) 0.0039(13)
C10 0.0616(19) 0.0418(15) 0.0483(16) -0.0053(13) 0.0161(14) 0.0077(12)
C11 0.054(2) 0.070(2) 0.113(3) 0.0130(17) 0.033(2) 0.047(2)
C12 0.057(2) 0.084(3) 0.136(4) 0.006(2) 0.035(3) 0.058(3)
C13 0.076(3) 0.053(2) 0.090(3) -0.0098(18) 0.018(2) 0.0249(19)
C14 0.067(2) 0.060(2) 0.105(3) 0.0150(18) 0.025(2) 0.038(2)
C15 0.056(2) 0.062(2) 0.109(3) 0.0129(17) 0.033(2) 0.036(2)
C16 0.087(3) 0.0499(18) 0.0525(19) -0.0011(17) 0.0286(18) 0.0061(14)
C17 0.100(4) 0.104(4) 0.061(2) -0.012(3) 0.013(2) 0.020(2)
C18 0.0471(16) 0.0411(15) 0.0593(18) -0.0013(12) 0.0149(14) 0.0084(13)
C19 0.083(3) 0.0443(17) 0.073(2) -0.0192(17) 0.029(2) 0.0007(16)
C20 0.078(3) 0.082(3) 0.143(5) 0.021(3) 0.003(3) -0.027(3)
C21 0.106(4) 0.079(3) 0.162(6) 0.002(3) 0.041(4) -0.036(4)
C22 0.109(4) 0.059(3) 0.120(4) -0.021(3) 0.033(3) -0.010(3)
C23 0.112(4) 0.080(3) 0.129(5) 0.000(3) -0.016(4) -0.027(3)
C24 0.078(3) 0.072(3) 0.121(4) 0.011(2) -0.009(3) -0.019(3)
C25 0.080(2) 0.0527(19) 0.067(2) -0.0031(17) 0.0260(19) 0.0206(16)
C26 0.086(3) 0.091(3) 0.095(3) -0.006(2) 0.046(3) 0.017(3)

loop_
_atom_type_symbol
_atom_type_description
_atom_type_scat_dispersion_real
_atom_type_scat_dispersion_imag
_atom_type_scat_source
C C 0.0033 0.0016 'International Tables Vol C Tables 4.2.6.8 and 6.1.1.4'
H H 0.0000 0.0000 'International Tables Vol C Tables 4.2.6.8 and 6.1.1.4'
N N 0.0061 0.0033 'International Tables Vol C Tables 4.2.6.8 and 6.1.1.4'
S S 0.1246 0.1234 'International Tables Vol C Tables 4.2.6.8 and 6.1.1.4'
Sn Sn -0.6537 1.4246 'International Tables Vol C Tables 4.2.6.8 and 6.1.1.4'

loop_
_geom_angle_atom_site_label_1
_geom_angle_atom_site_label_2
_geom_angle_atom_site_label_3
_geom_angle_site_symmetry_1
_geom_angle_site_symmetry_3
_geom_angle
_geom_angle_publ_flag
C1 Sn1 C5 . . 145.4(2) yes
C1 Sn1 S3 . . 102.10(10) ?
C5 Sn1 S3 . . 102.5(2) ?
C1 Sn1 S1 . . 103.70(10) ?
C5 Sn1 S1 . . 102.10(10) ?
S3 Sn1 S1 . . 85.37(3) ?
C1 Sn1 S4 . . 83.10(10) ?
C5 Sn1 S4 . . 85.30(10) ?
S3 Sn1 S4 . . 65.63(3) ?
S1 Sn1 S4 . . 151.00(3) ?
C1 Sn1 S2 . . 84.40(10) ?
C5 Sn1 S2 . . 86.2(2) ?
S3 Sn1 S2 . . 150.15(3) ?
S1 Sn1 S2 . . 64.83(3) ?
S4 Sn1 S2 . . 144.13(3) ?
C9 S1 Sn1 . . 94.10(10) ?
C9 S2 Sn1 . . 82.60(10) ?
C18 S3 Sn1 . . 93.30(10) ?
C18 S4 Sn1 . . 82.40(10) ?
C9 N1 C16 . . 121.2(3) ?
C9 N1 C10 . . 120.7(3) ?
C16 N1 C10 . . 118.2(3) ?
C18 N2 C19 . . 121.2(3) ?
C18 N2 C25 . . 120.6(3) ?
C19 N2 C25 . . 118.2(3) ?
C2 C1 Sn1 . . 114.1(11) ?
C2' C1 Sn1 . . 114.9(11) ?
C2 C1 H1A . . 108.7 ?
Sn1 C1 H1A . . 108.7 ?
C2 C1 H1B . . 108.7 ?
C2' C1 H1B . . 117.4 ?
Sn1 C1 H1B . . 108.7 ?
H1A C1 H1B . . 107.6 ?
C2 C1 H1C . . 118.2 ?
C2' C1 H1C . . 108.5 ?
Sn1 C1 H1C . . 108.5 ?
C2' C1 H1D . . 108.5 ?
Sn1 C1 H1D . . 108.5 ?
H1C C1 H1D . . 107.5 ?
C3 C2 C1 . . 110.4(8) ?
C3 C2 H2A . . 109.6 ?
C1 C2 H2A . . 109.6 ?
C3 C2 H2B . . 109.6 ?
C1 C2 H2B . . 109.6 ?
H2A C2 H2B . . 108.1 ?
C2 C3 C4 . . 110.1(9) ?
C2 C3 H3A . . 109.6 ?
C4 C3 H3A . . 109.6 ?
C2 C3 H3B . . 109.6 ?
C4 C3 H3B . . 109.6 ?
H3A C3 H3B . . 108.2 ?
C3 C4 H4A . . 109.5 ?
C3 C4 H4B . . 109.5 ?
H4A C4 H4B . . 109.5 ?
C3 C4 H4C . . 109.5 ?
H4A C4 H4C . . 109.5 ?
H4B C4 H4C . . 109.5 ?
C3' C2' C1 . . 110.7(8) ?
C3' C2' H2'A . . 109.5 ?
C1 C2' H2'A . . 109.5 ?
C3' C2' H2'B . . 109.5 ?
C1 C2' H2'B . . 109.5 ?
H2'A C2' H2'B . . 108.1 ?
C2' C3' C4' . . 110.1(9) ?
C2' C3' H3'A . . 109.6 ?
C4' C3' H3'A . . 109.6 ?
C2' C3' H3'B . . 109.6 ?
C4' C3' H3'B . . 109.6 ?
H3'A C3' H3'B . . 108.1 ?
C3' C4' H4'A . . 109.5 ?
C3' C4' H4'B . . 109.5 ?
H4'A C4' H4'B . . 109.5 ?
C3' C4' H4'C . . 109.5 ?
H4'A C4' H4'C . . 109.5 ?
H4'B C4' H4'C . . 109.5 ?
C6 C5 Sn1 . . 121.0(6) ?
C6' C5 Sn1 . . 109.5(5) ?
C6 C5 H5A . . 107.1 ?
C6' C5 H5A . . 105.6 ?
Sn1 C5 H5A . . 107.1 ?
C6 C5 H5B . . 107.1 ?
C6' C5 H5B . . 120.2 ?
Sn1 C5 H5B . . 107.1 ?
H5A C5 H5B . . 106.8 ?
C6 C5 H5C . . 109.8 ?
C6' C5 H5C . . 109.8 ?
Sn1 C5 H5C . . 109.8 ?
C6' C5 H5D . . 109.8 ?
Sn1 C5 H5D . . 109.8 ?
H5C C5 H5D . . 108.2 ?
C5 C6 C7 . . 108.7(8) ?
C5 C6 H6A . . 109.9 ?
C7 C6 H6A . . 109.9 ?
C5 C6 H6B . . 109.9 ?
C7 C6 H6B . . 109.9 ?
H6A C6 H6B . . 108.3 ?
C8 C7 C6 . . 108.9(8) ?
C8 C7 H7A . . 109.9 ?
C6 C7 H7A . . 109.9 ?
C8 C7 H7B . . 109.9 ?
C6 C7 H7B . . 109.9 ?
H7A C7 H7B . . 108.3 ?
C7 C8 H8A . . 109.5 ?
C7 C8 H8B . . 109.5 ?
H8A C8 H8B . . 109.5 ?
C7 C8 H8C . . 109.5 ?
H8A C8 H8C . . 109.5 ?
H8B C8 H8C . . 109.5 ?
C5 C6' C7' . . 112.6(9) ?
C5 C6' H6'A . . 109.1 ?
C7' C6' H6'A . . 109.1 ?
C5 C6' H6'B . . 109.1 ?
C7' C6' H6'B . . 109.1 ?
H6'A C6' H6'B . . 107.8 ?
C8' C7' C6' . . 111.6(10) ?
C8' C7' H7'A . . 109.3 ?
C6' C7' H7'A . . 109.3 ?
C8' C7' H7'B . . 109.3 ?
C6' C7' H7'B . . 109.3 ?
H7'A C7' H7'B . . 108.0 ?
C7' C8' H8'A . . 109.5 ?
C7' C8' H8'B . . 109.5 ?
H8'A C8' H8'B . . 109.5 ?
C7' C8' H8'C . . 109.5 ?
H8'A C8' H8'C . . 109.5 ?
H8'B C8' H8'C . . 109.5 ?
N1 C9 S2 . . 123.0(2) ?
N1 C9 S1 . . 118.8(2) ?
S2 C9 S1 . . 118.26(18) ?
N1 C10 C11 . . 113.2(3) ?
N1 C10 C15 . . 113.6(3) ?
C11 C10 C15 . . 110.6(3) ?
N1 C10 H10 . . 106.3 ?
C11 C10 H10 . . 106.3 ?
C15 C10 H10 . . 106.3 ?
C10 C11 C12 . . 109.9(3) ?
C10 C11 H11A . . 109.7 ?
C12 C11 H11A . . 109.7 ?
C10 C11 H11B . . 109.7 ?
C12 C11 H11B . . 109.7 ?
H11A C11 H11B . . 108.2 ?
C13 C12 C11 . . 112.1(4) ?
C13 C12 H12A . . 109.2 ?
C11 C12 H12A . . 109.2 ?
C13 C12 H12B . . 109.2 ?
C11 C12 H12B . . 109.2 ?
H12A C12 H12B . . 107.9 ?
C14 C13 C12 . . 111.3(3) ?
C14 C13 H13A . . 109.4 ?
C12 C13 H13A . . 109.4 ?
C14 C13 H13B . . 109.4 ?
C12 C13 H13B . . 109.4 ?
H13A C13 H13B . . 108.0 ?
C13 C14 C15 . . 111.7(3) ?
C13 C14 H14A . . 109.3 ?
C15 C14 H14A . . 109.3 ?
C13 C14 H14B . . 109.3 ?
C15 C14 H14B . . 109.3 ?
H14A C14 H14B . . 107.9 ?
C10 C15 C14 . . 109.5(3) ?
C10 C15 H15A . . 109.8 ?
C14 C15 H15A . . 109.8 ?
C10 C15 H15B . . 109.8 ?
C14 C15 H15B . . 109.8 ?
H15A C15 H15B . . 108.2 ?
N1 C16 C17 . . 114.3(3) ?
N1 C16 H16A . . 108.7 ?
C17 C16 H16A . . 108.7 ?
N1 C16 H16B . . 108.7 ?
C17 C16 H16B . . 108.7 ?
H16A C16 H16B . . 107.6 ?
C16 C17 H17A . . 109.5 ?
C16 C17 H17B . . 109.5 ?
H17A C17 H17B . . 109.5 ?
C16 C17 H17C . . 109.5 ?
H17A C17 H17C . . 109.5 ?
H17B C17 H17C . . 109.5 ?
N2 C18 S4 . . 122.8(3) ?
N2 C18 S3 . . 118.6(3) ?
S4 C18 S3 . . 118.62(18) ?
N2 C19 C20 . . 113.3(4) ?
N2 C19 C24 . . 113.1(4) ?
C20 C19 C24 . . 110.3(4) ?
N2 C19 H19 . . 106.5 ?
C20 C19 H19 . . 106.5 ?
C24 C19 H19 . . 106.5 ?
C19 C20 C21 . . 110.8(5) ?
C19 C20 H20A . . 109.5 ?
C21 C20 H20A . . 109.5 ?
C19 C20 H20B . . 109.5 ?
C21 C20 H20B . . 109.5 ?
H20A C20 H20B . . 108.1 ?
C22 C21 C20 . . 111.5(5) ?
C22 C21 H21A . . 109.3 ?
C20 C21 H21A . . 109.3 ?
C22 C21 H21B . . 109.3 ?
C20 C21 H21B . . 109.3 ?
H21A C21 H21B . . 108.0 ?
C23 C22 C21 . . 112.4(5) ?
C23 C22 H22A . . 109.1 ?
C21 C22 H22A . . 109.1 ?
C23 C22 H22B . . 109.1 ?
C21 C22 H22B . . 109.1 ?
H22A C22 H22B . . 107.9 ?
C22 C23 C24 . . 112.2(5) ?
C22 C23 H23A . . 109.2 ?
C24 C23 H23A . . 109.2 ?
C22 C23 H23B . . 109.2 ?
C24 C23 H23B . . 109.2 ?
H23A C23 H23B . . 107.9 ?
C19 C24 C23 . . 109.9(5) ?
C19 C24 H24A . . 109.7 ?
C23 C24 H24A . . 109.7 ?
C19 C24 H24B . . 109.7 ?
C23 C24 H24B . . 109.7 ?
H24A C24 H24B . . 108.2 ?
N2 C25 C26 . . 114.8(3) ?
N2 C25 H25A . . 108.6 ?
C26 C25 H25A . . 108.6 ?
N2 C25 H25B . . 108.6 ?
C26 C25 H25B . . 108.6 ?
H25A C25 H25B . . 107.5 ?
C25 C26 H26A . . 109.5 ?
C25 C26 H26B . . 109.5 ?
H26A C26 H26B . . 109.5 ?
C25 C26 H26C . . 109.5 ?
H26A C26 H26C . . 109.5 ?
H26B C26 H26C . . 109.5 ?

loop_
_geom_bond_atom_site_label_1
_geom_bond_atom_site_label_2
_geom_bond_site_symmetry_2
_geom_bond_distance
_geom_bond_publ_flag
Sn1 C1 . 2.128(4) yes
Sn1 C5 . 2.134(4) yes
Sn1 S3 . 2.5292(9) yes
Sn1 S1 . 2.5425(9) yes
Sn1 S4 . 2.8927(9) yes
Sn1 S2 . 2.9257(10) yes
S1 C9 . 1.744(3) ?
S2 C9 . 1.691(3) ?
S3 C18 . 1.743(3) ?
S4 C18 . 1.693(4) ?
N1 C9 . 1.329(4) ?
N1 C16 . 1.472(4) ?
N1 C10 . 1.482(4) ?
N2 C18 . 1.330(4) ?
N2 C19 . 1.474(5) ?
N2 C25 . 1.479(5) ?
C1 C2 . 1.529(8) ?
C1 C2' . 1.530(9) ?
C1 H1A . 0.9700 ?
C1 H1B . 0.9700 ?
C1 H1C . 0.9700 ?
C1 H1D . 0.9700 ?
C2 C3 . 1.527(9) ?
C2 H2A . 0.9700 ?
C2 H2B . 0.9700 ?
C3 C4 . 1.530(10) ?
C3 H3A . 0.9700 ?
C3 H3B . 0.9700 ?
C4 H4A . 0.9600 ?
C4 H4B . 0.9600 ?
C4 H4C . 0.9600 ?
C2' C3' . 1.526(9) ?
C2' H2'A . 0.9700 ?
C2' H2'B . 0.9700 ?
C3' C4' . 1.531(10) ?
C3' H3'A . 0.9700 ?
C3' H3'B . 0.9700 ?
C4' H4'A . 0.9600 ?
C4' H4'B . 0.9600 ?
C4' H4'C . 0.9600 ?
C5 C6 . 1.484(9) ?
C5 C6' . 1.505(9) ?
C5 H5A . 0.9700 ?
C5 H5B . 0.9700 ?
C5 H5C . 0.9700 ?
C5 H5D . 0.9700 ?
C6 C7 . 1.567(9) ?
C6 H6A . 0.9700 ?
C6 H6B . 0.9700 ?
C7 C8 . 1.491(9) ?
C7 H7A . 0.9700 ?
C7 H7B . 0.9700 ?
C8 H8A . 0.9600 ?
C8 H8B . 0.9600 ?
C8 H8C . 0.9600 ?
C6' C7' . 1.551(9) ?
C6' H6'A . 0.9700 ?
C6' H6'B . 0.9700 ?
C7' C8' . 1.504(9) ?
C7' H7'A . 0.9700 ?
C7' H7'B . 0.9700 ?
C8' H8'A . 0.9600 ?
C8' H8'B . 0.9600 ?
C8' H8'C . 0.9600 ?
C10 C11 . 1.494(5) ?
C10 C15 . 1.516(5) ?
C10 H10 . 0.9800 ?
C11 C12 . 1.519(5) ?
C11 H11A . 0.9700 ?
C11 H11B . 0.9700 ?
C12 C13 . 1.499(6) ?
C12 H12A . 0.9700 ?
C12 H12B . 0.9700 ?
C13 C14 . 1.496(6) ?
C13 H13A . 0.9700 ?
C13 H13B . 0.9700 ?
C14 C15 . 1.526(5) ?
C14 H14A . 0.9700 ?
C14 H14B . 0.9700 ?
C15 H15A . 0.9700 ?
C15 H15B . 0.9700 ?
C16 C17 . 1.512(6) ?
C16 H16A . 0.9700 ?
C16 H16B . 0.9700 ?
C17 H17A . 0.9600 ?
C17 H17B . 0.9600 ?
C17 H17C . 0.9600 ?
C19 C20 . 1.481(7) ?
C19 C24 . 1.510(6) ?
C19 H19 . 0.9800 ?
C20 C21 . 1.534(8) ?
C20 H20A . 0.9700 ?
C20 H20B . 0.9700 ?
C21 C22 . 1.471(8) ?
C21 H21A . 0.9700 ?
C21 H21B . 0.9700 ?
C22 C23 . 1.459(8) ?
C22 H22A . 0.9700 ?
C22 H22B . 0.9700 ?
C23 C24 . 1.521(7) ?
C23 H23A . 0.9700 ?
C23 H23B . 0.9700 ?
C24 H24A . 0.9700 ?
C24 H24B . 0.9700 ?
C25 C26 . 1.493(6) ?
C25 H25A . 0.9700 ?
C25 H25B . 0.9700 ?
C26 H26A . 0.9600 ?
C26 H26B . 0.9600 ?
C26 H26C . 0.9600 ?

loop_
_geom_torsion_atom_site_label_1
_geom_torsion_atom_site_label_2
_geom_torsion_atom_site_label_3
_geom_torsion_atom_site_label_4
_geom_torsion_site_symmetry_1
_geom_torsion_site_symmetry_2
_geom_torsion_site_symmetry_3
_geom_torsion_site_symmetry_4
_geom_torsion
_geom_torsion_publ_flag
C1 Sn1 S1 C9 . . . . 74.03(16) ?
C5 Sn1 S1 C9 . . . . -82.86(19) ?
S3 Sn1 S1 C9 . . . . 175.33(12) ?
S4 Sn1 S1 C9 . . . . 174.78(12) ?
S2 Sn1 S1 C9 . . . . -2.95(12) ?
C1 Sn1 S2 C9 . . . . -104.97(16) ?
C5 Sn1 S2 C9 . . . . 108.35(19) ?
S3 Sn1 S2 C9 . . . . -0.38(16) ?
S1 Sn1 S2 C9 . . . . 3.06(12) ?
S4 Sn1 S2 C9 . . . . -175.06(12) ?
C1 Sn1 S3 C18 . . . . -76.12(15) ?
C5 Sn1 S3 C18 . . . . 79.37(17) ?
S1 Sn1 S3 C18 . . . . -179.20(11) ?
S4 Sn1 S3 C18 . . . . 0.51(11) ?
S2 Sn1 S3 C18 . . . . -176.08(12) ?
C1 Sn1 S4 C18 . . . . 106.08(15) ?
C5 Sn1 S4 C18 . . . . -106.54(19) ?
S3 Sn1 S4 C18 . . . . -0.52(12) ?
S1 Sn1 S4 C18 . . . . 0.08(15) ?
S2 Sn1 S4 C18 . . . . 176.58(12) ?
C5 Sn1 C1 C2 . . . . -8.3(11) ?
S3 Sn1 C1 C2 . . . . 126.2(10) ?
S1 Sn1 C1 C2 . . . . -145.7(10) ?
S4 Sn1 C1 C2 . . . . 63.0(10) ?
S2 Sn1 C1 C2 . . . . -83.3(10) ?
C5 Sn1 C1 C2' . . . . 4.1(11) ?
S3 Sn1 C1 C2' . . . . 138.6(10) ?
S1 Sn1 C1 C2' . . . . -133.3(10) ?
S4 Sn1 C1 C2' . . . . 75.4(10) ?
S2 Sn1 C1 C2' . . . . -70.9(10) ?
C2' C1 C2 C3 . . . . 85(11) ?
Sn1 C1 C2 C3 . . . . -178.4(15) ?
C1 C2 C3 C4 . . . . 179(2) ?
C2 C1 C2' C3' . . . . -67(11) ?
Sn1 C1 C2' C3' . . . . -155.8(14) ?
C1 C2' C3' C4' . . . . -175(2) ?
C1 Sn1 C5 C6 . . . . -4.2(17) ?
S3 Sn1 C5 C6 . . . . -138.5(17) ?
S1 Sn1 C5 C6 . . . . 133.6(17) ?
S4 Sn1 C5 C6 . . . . -74.8(17) ?
S2 Sn1 C5 C6 . . . . 70.3(17) ?
C1 Sn1 C5 C6' . . . . 4.7(14) ?
S3 Sn1 C5 C6' . . . . -129.6(14) ?
S1 Sn1 C5 C6' . . . . 142.5(14) ?
S4 Sn1 C5 C6' . . . . -65.9(14) ?
S2 Sn1 C5 C6' . . . . 79.3(14) ?
C6' C5 C6 C7 . . . . 142(11) ?
Sn1 C5 C6 C7 . . . . 179.4(11) ?
C5 C6 C7 C8 . . . . -179.4(18) ?
C6 C5 C6' C7' . . . . -44(8) ?
Sn1 C5 C6' C7' . . . . 169.4(12) ?
C5 C6' C7' C8' . . . . 82(2) ?
C16 N1 C9 S2 . . . . 177.7(3) ?
C10 N1 C9 S2 . . . . -1.9(5) ?
C16 N1 C9 S1 . . . . -2.3(5) ?
C10 N1 C9 S1 . . . . 178.0(2) ?
Sn1 S2 C9 N1 . . . . 175.3(3) ?
Sn1 S2 C9 S1 . . . . -4.59(18) ?
Sn1 S1 C9 N1 . . . . -174.7(3) ?
Sn1 S1 C9 S2 . . . . 5.2(2) ?
C9 N1 C10 C11 . . . . 105.0(4) ?
C16 N1 C10 C11 . . . . -74.7(4) ?
C9 N1 C10 C15 . . . . -127.7(4) ?
C16 N1 C10 C15 . . . . 52.6(4) ?
N1 C10 C11 C12 . . . . -172.5(4) ?
C15 C10 C11 C12 . . . . 58.7(5) ?
C10 C11 C12 C13 . . . . -56.3(6) ?
C11 C12 C13 C14 . . . . 54.0(6) ?
C12 C13 C14 C15 . . . . -54.1(6) ?
N1 C10 C15 C14 . . . . 172.6(3) ?
C11 C10 C15 C14 . . . . -58.8(5) ?
C13 C14 C15 C10 . . . . 56.3(5) ?
C9 N1 C16 C17 . . . . -82.1(4) ?
C10 N1 C16 C17 . . . . 97.6(4) ?
C19 N2 C18 S4 . . . . -0.9(5) ?
C25 N2 C18 S4 . . . . 179.4(3) ?
C19 N2 C18 S3 . . . . 178.9(3) ?
C25 N2 C18 S3 . . . . -0.8(5) ?
Sn1 S4 C18 N2 . . . . -179.4(3) ?
Sn1 S4 C18 S3 . . . . 0.79(17) ?
Sn1 S3 C18 N2 . . . . 179.3(3) ?
Sn1 S3 C18 S4 . . . . -0.9(2) ?
C18 N2 C19 C20 . . . . -116.4(5) ?
C25 N2 C19 C20 . . . . 63.2(5) ?
C18 N2 C19 C24 . . . . 117.0(4) ?
C25 N2 C19 C24 . . . . -63.3(5) ?
N2 C19 C20 C21 . . . . 175.2(5) ?
C24 C19 C20 C21 . . . . -56.8(7) ?
C19 C20 C21 C22 . . . . 55.0(8) ?
C20 C21 C22 C23 . . . . -53.6(9) ?
C21 C22 C23 C24 . . . . 54.7(9) ?
N2 C19 C24 C23 . . . . -174.8(5) ?
C20 C19 C24 C23 . . . . 57.0(7) ?
C22 C23 C24 C19 . . . . -55.9(8) ?
C18 N2 C25 C26 . . . . -82.2(5) ?
C19 N2 C25 C26 . . . . 98.1(4) ?
